data_4065806
loop_
_publ_author_name
'Latreche, Sa\"ida'
'Schaper, Frank'

_publ_section_title
;
 Chromium(III) Bis(diketiminate) Complexes
;
_journal_issue 9
_journal_name_full Organometallics
_journal_page_first 2180
_journal_paper_doi 10.1021/om100144y
_journal_volume 29
_journal_year 2010
_chemical_formula_moiety '4(C47 H51 Cl Cr N5), C4 H10 O'
_chemical_formula_sum 'C96 H107 Cl2 Cr2 N10 O0.5'
_chemical_formula_weight 1583.82
_space_group_IT_number 2
_symmetry_cell_setting triclinic
_symmetry_space_group_name_Hall '-P 1'
_symmetry_space_group_name_H-M 'P -1'
_atom_sites_solution_hydrogens geom
_atom_sites_solution_primary direct
_atom_sites_solution_secondary difmap
_audit_creation_method SHELXL-97
_cell_angle_alpha 86.836(4)
_cell_angle_beta 80.564(5)
_cell_angle_gamma 81.874(4)
_cell_formula_units_Z 2
_cell_length_a 11.2893(11)
_cell_length_b 17.8181(17)
_cell_length_c 22.393(2)
_cell_measurement_reflns_used 4199
_cell_measurement_temperature 150
_cell_measurement_theta_max 42.08
_cell_measurement_theta_min 3.16
_cell_volume 4396.5(7)
_computing_cell_refinement 'SAINT V7.34A(Bruker AXS, 2007)'
_computing_data_collection 'APEX2  (Bruker AXS, 2008)'
_computing_data_reduction 'SAINT V7.34A(Bruker AXS, 2007)'
_computing_molecular_graphics 'SHELXTL v6.12 (Bruker AXS, 2001)'
_computing_publication_material 'UdMX (Maris, 2004)'
_computing_structure_refinement 'SHELXL-97 (Sheldrick, 2008)'
_computing_structure_solution 'SHELXS-97 (Sheldrick, 2008)'
_diffrn_ambient_temperature 150
_diffrn_detector_area_resol_mean 8.3
_diffrn_measured_fraction_theta_full 0.890
_diffrn_measured_fraction_theta_max 0.890
_diffrn_measurement_device_type 'Bruker Microstar'
_diffrn_measurement_method \w
_diffrn_radiation_monochromator 'Helios optics'
_diffrn_radiation_source 'Rotating Anode'
_diffrn_radiation_type CuK\a
_diffrn_radiation_wavelength 1.54178
_diffrn_reflns_av_R_equivalents 0.1986
_diffrn_reflns_av_sigmaI/netI 0.1800
_diffrn_reflns_limit_h_max 11
_diffrn_reflns_limit_h_min -12
_diffrn_reflns_limit_k_max 20
_diffrn_reflns_limit_k_min -19
_diffrn_reflns_limit_l_max 24
_diffrn_reflns_limit_l_min -25
_diffrn_reflns_number 67699
_diffrn_reflns_theta_full 60.17
_diffrn_reflns_theta_max 60.17
_diffrn_reflns_theta_min 2.00
_exptl_absorpt_coefficient_mu 2.987
_exptl_absorpt_correction_T_max 0.9420
_exptl_absorpt_correction_T_min 0.7475
_exptl_absorpt_correction_type multi-scan
_exptl_absorpt_process_details 'Sadabs (Sheldrick, 2007)'
_exptl_crystal_colour green
_exptl_crystal_density_diffrn 1.196
_exptl_crystal_density_method 'not measured'
_exptl_crystal_description block
_exptl_crystal_F_000 1678
_exptl_crystal_size_max 0.08
_exptl_crystal_size_mid 0.03
_exptl_crystal_size_min 0.02
_refine_diff_density_max 1.051
_refine_diff_density_min -0.507
_refine_diff_density_rms 0.089
_refine_ls_extinction_method none
_refine_ls_goodness_of_fit_ref 0.954
_refine_ls_hydrogen_treatment constr
_refine_ls_matrix_type full
_refine_ls_number_parameters 962
_refine_ls_number_reflns 11673
_refine_ls_number_restraints 32
_refine_ls_restrained_S_all 0.954
_refine_ls_R_factor_all 0.2085
_refine_ls_R_factor_gt 0.0890
_refine_ls_shift/su_max 0.000
_refine_ls_shift/su_mean 0.000
_refine_ls_structure_factor_coef Fsqd
_refine_ls_weighting_details 'calc w=1/[\s^2^(Fo^2^)+(0.1690P)^2^+0.0000P] where P=(Fo^2^+2Fc^2^)/3'
_refine_ls_weighting_scheme calc
_refine_ls_wR_factor_gt 0.2321
_refine_ls_wR_factor_ref 0.3025
_reflns_number_gt 4833
_reflns_number_total 11673
_reflns_threshold_expression >2sigma(I)
_cod_data_source_file om100144y_si_001.cif
_cod_data_source_block saida5
_cod_depositor_comments
;
The following automatic conversions were performed:

'_symmetry_cell_setting' value 'Triclinic' changed to 'triclinic'
according to /home/saulius/struct/CIF-dictionaries/cif_core.dic
dictionary named 'cif_core.dic' version 2.4.1 from 2010-06-29.

Automatic conversion script
Id: cif_fix_values 1715 2011-07-08 13:25:40Z adriana 
;
_cod_original_cell_volume 4396.6(7)
_cod_original_sg_symbol_H-M P-1
_cod_original_formula_sum 'C96 H107 Cl2 Cr2 N10 O0.50'
_cod_database_code 4065806

loop_
_symmetry_equiv_pos_as_xyz
'x, y, z'
'-x, -y, -z'

loop_
_atom_site_label
_atom_site_type_symbol
_atom_site_fract_x
_atom_site_fract_y
_atom_site_fract_z
_atom_site_U_iso_or_equiv
_atom_site_adp_type
_atom_site_occupancy
_atom_site_symmetry_multiplicity
_atom_site_calc_flag
_atom_site_refinement_flags
_atom_site_disorder_assembly
_atom_site_disorder_group
Cr1 Cr 0.98742(14) 0.88864(8) 0.30190(7) 0.0465(5) Uani 1 1 d . . .
Cr2 Cr 0.43967(14) 0.36588(8) 0.20041(7) 0.0474(5) Uani 1 1 d . A .
Cl1 Cl 1.1704(2) 0.80473(13) 0.29803(10) 0.0523(7) Uani 1 1 d . . .
Cl2 Cl 0.2436(2) 0.43201(14) 0.22692(12) 0.0615(8) Uani 1 1 d . . .
N1 N 1.0485(6) 0.9502(4) 0.2259(3) 0.048(2) Uani 1 1 d . . .
N2 N 0.8259(7) 0.9520(4) 0.2986(3) 0.045(2) Uani 1 1 d . . .
N3 N 1.0373(7) 0.9616(4) 0.3561(3) 0.048(2) Uani 1 1 d . . .
N4 N 0.9147(7) 0.8370(4) 0.3803(3) 0.049(2) Uani 1 1 d . . .
N5 N 0.9208(7) 0.7572(5) 0.2216(4) 0.049(2) Uani 1 1 d . . .
N6 N 0.4904(7) 0.4550(4) 0.1473(4) 0.056(2) Uani 1 1 d . . .
N7 N 0.3945(7) 0.3264(4) 0.1257(3) 0.046(2) Uani 1 1 d . . .
N8 N 0.6103(7) 0.3122(4) 0.1832(3) 0.047(2) Uani 1 1 d . . .
N9 N 0.3990(7) 0.2692(4) 0.2491(3) 0.050(2) Uani 1 1 d . . .
C1 C 1.0913(10) 1.0758(6) 0.1785(5) 0.065(3) Uani 1 1 d . . .
H1A H 1.1779 1.0596 0.1787 0.098 Uiso 1 1 calc R . .
H1B H 1.0707 1.1287 0.1906 0.098 Uiso 1 1 calc R . .
H1C H 1.0726 1.0714 0.1378 0.098 Uiso 1 1 calc R . .
C2 C 1.0181(9) 1.0259(6) 0.2227(4) 0.048(3) Uani 1 1 d . . .
C3 C 0.9148(9) 1.0629(5) 0.2592(4) 0.047(3) Uani 1 1 d . . .
H3A H 0.9095 1.1161 0.2630 0.057 Uiso 1 1 calc R . .
C4 C 0.8205(8) 1.0270(6) 0.2900(4) 0.044(3) Uani 1 1 d . . .
C5 C 0.7038(9) 1.0787(5) 0.3128(5) 0.056(3) Uani 1 1 d . . .
H5A H 0.6774 1.0666 0.3558 0.085 Uiso 1 1 calc R . .
H5B H 0.6406 1.0708 0.2895 0.085 Uiso 1 1 calc R . .
H5C H 0.7185 1.1317 0.3079 0.085 Uiso 1 1 calc R . .
C11 C 0.9778(9) 1.0643(5) 0.4292(5) 0.058(3) Uani 1 1 d . . .
H11A H 0.9942 1.1017 0.3963 0.088 Uiso 1 1 calc R . .
H11B H 1.0463 1.0552 0.4517 0.088 Uiso 1 1 calc R . .
H11C H 0.9041 1.0835 0.4566 0.088 Uiso 1 1 calc R . .
C12 C 0.9605(9) 0.9915(5) 0.4034(4) 0.048(3) Uani 1 1 d . . .
C13 C 0.8619(9) 0.9537(6) 0.4310(4) 0.048(3) Uani 1 1 d . . .
H13A H 0.7976 0.9830 0.4559 0.058 Uiso 1 1 calc R . .
C14 C 0.8505(9) 0.8789(5) 0.4251(4) 0.046(3) Uani 1 1 d . . .
C15 C 0.7595(9) 0.8450(6) 0.4717(5) 0.064(3) Uani 1 1 d . . .
H15A H 0.7126 0.8148 0.4516 0.096 Uiso 1 1 calc R . .
H15B H 0.7047 0.8857 0.4936 0.096 Uiso 1 1 calc R . .
H15C H 0.8020 0.8124 0.5004 0.096 Uiso 1 1 calc R . .
C20 C 1.1423(9) 0.9162(5) 0.1785(4) 0.050(3) Uani 1 1 d . . .
H20A H 1.1686 0.8634 0.1916 0.061 Uiso 1 1 calc R . .
H20B H 1.2131 0.9442 0.1751 0.061 Uiso 1 1 calc R . .
C21 C 1.1070(11) 0.9150(5) 0.1159(4) 0.050(3) Uani 1 1 d . . .
C22 C 1.1959(10) 0.9137(5) 0.0644(5) 0.058(3) Uani 1 1 d . . .
H22A H 1.2770 0.9177 0.0688 0.069 Uiso 1 1 calc R . .
C23 C 1.1691(14) 0.9069(6) 0.0080(5) 0.074(4) Uani 1 1 d . . .
H23A H 1.2313 0.9058 -0.0262 0.089 Uiso 1 1 calc R . .
C24 C 1.0534(14) 0.9016(6) 0.0007(5) 0.068(3) Uani 1 1 d . . .
H24A H 1.0346 0.8974 -0.0387 0.082 Uiso 1 1 calc R . .
C25 C 0.9634(11) 0.9024(6) 0.0504(6) 0.073(3) Uani 1 1 d . . .
H25A H 0.8828 0.8981 0.0452 0.088 Uiso 1 1 calc R . .
C26 C 0.9905(12) 0.9097(6) 0.1090(5) 0.062(3) Uani 1 1 d . . .
H26A H 0.9284 0.9110 0.1433 0.074 Uiso 1 1 calc R . .
C30 C 0.7121(9) 0.9199(5) 0.3141(4) 0.044(3) Uani 1 1 d . . .
H30A H 0.6632 0.9468 0.3493 0.053 Uiso 1 1 calc R . .
H30B H 0.7310 0.8661 0.3270 0.053 Uiso 1 1 calc R . .
C31 C 0.6351(9) 0.9234(5) 0.2643(4) 0.046(3) Uani 1 1 d . . .
C32 C 0.6693(10) 0.9557(5) 0.2082(5) 0.054(3) Uani 1 1 d . . .
H32A H 0.7421 0.9781 0.2003 0.065 Uiso 1 1 calc R . .
C33 C 0.5976(11) 0.9559(6) 0.1621(5) 0.058(3) Uani 1 1 d . . .
H33A H 0.6213 0.9782 0.1233 0.069 Uiso 1 1 calc R . .
C34 C 0.4932(10) 0.9233(6) 0.1745(5) 0.062(3) Uani 1 1 d . . .
H34A H 0.4451 0.9224 0.1436 0.074 Uiso 1 1 calc R . .
C35 C 0.4564(10) 0.8920(6) 0.2307(6) 0.065(3) Uani 1 1 d . . .
H35A H 0.3829 0.8704 0.2388 0.078 Uiso 1 1 calc R . .
C36 C 0.5280(10) 0.8921(6) 0.2756(5) 0.059(3) Uani 1 1 d . . .
H36A H 0.5030 0.8704 0.3145 0.071 Uiso 1 1 calc R . .
C40 C 1.1519(9) 0.9925(6) 0.3382(4) 0.056(3) Uani 1 1 d . . .
H40A H 1.1349 1.0485 0.3350 0.067 Uiso 1 1 calc R . .
H40B H 1.1898 0.9742 0.2976 0.067 Uiso 1 1 calc R . .
C41 C 1.2431(10) 0.9701(7) 0.3832(4) 0.052(3) Uani 1 1 d . . .
C42 C 1.3198(12) 1.0216(7) 0.3916(5) 0.069(3) Uani 1 1 d . . .
H42A H 1.3113 1.0714 0.3740 0.082 Uiso 1 1 calc R . .
C43 C 1.4131(12) 0.9969(9) 0.4282(6) 0.078(4) Uani 1 1 d . . .
H43A H 1.4694 1.0300 0.4333 0.094 Uiso 1 1 calc R . .
C44 C 1.4210(12) 0.9277(10) 0.4548(6) 0.077(4) Uani 1 1 d . . .
H44A H 1.4818 0.9125 0.4794 0.093 Uiso 1 1 calc R . .
C45 C 1.3434(13) 0.8794(8) 0.4470(5) 0.076(4) Uani 1 1 d . . .
H45A H 1.3500 0.8307 0.4667 0.091 Uiso 1 1 calc R . .
C46 C 1.2531(10) 0.8993(7) 0.4104(5) 0.060(3) Uani 1 1 d . . .
H46A H 1.2000 0.8643 0.4047 0.072 Uiso 1 1 calc R . .
C50 C 0.9169(10) 0.7537(5) 0.3852(5) 0.059(3) Uani 1 1 d . . .
H50A H 0.9657 0.7315 0.3479 0.071 Uiso 1 1 calc R . .
H50B H 0.8332 0.7421 0.3870 0.071 Uiso 1 1 calc R . .
C51 C 0.9675(11) 0.7156(6) 0.4390(5) 0.062(3) Uani 1 1 d . . .
C52 C 1.0459(12) 0.7479(8) 0.4690(6) 0.081(4) Uani 1 1 d . . .
H52A H 1.0698 0.7959 0.4557 0.097 Uiso 1 1 calc R . .
C53 C 1.0882(13) 0.7095(9) 0.5178(6) 0.100(5) Uani 1 1 d . . .
H53A H 1.1429 0.7308 0.5379 0.120 Uiso 1 1 calc R . .
C54 C 1.0520(18) 0.6398(11) 0.5384(7) 0.116(6) Uani 1 1 d . . .
H54A H 1.0800 0.6150 0.5732 0.140 Uiso 1 1 calc R . .
C55 C 0.9773(17) 0.6070(9) 0.5093(8) 0.105(5) Uani 1 1 d . . .
H55A H 0.9522 0.5595 0.5233 0.125 Uiso 1 1 calc R . .
C56 C 0.9378(13) 0.6450(7) 0.4580(6) 0.089(4) Uani 1 1 d . . .
H56A H 0.8893 0.6213 0.4359 0.107 Uiso 1 1 calc R . .
C60 C 0.9367(9) 0.8070(6) 0.2475(4) 0.053(3) Uani 1 1 d . . .
C61 C 0.9055(11) 0.6919(6) 0.1913(5) 0.062(3) Uani 1 1 d . . .
C62 C 0.9838(11) 0.6249(6) 0.2032(6) 0.072(3) Uani 1 1 d . . .
C63 C 0.9698(13) 0.5607(7) 0.1746(7) 0.093(4) Uani 1 1 d . . .
H63A H 1.0191 0.5143 0.1816 0.112 Uiso 1 1 calc R . .
C64 C 0.8851(12) 0.5625(6) 0.1358(6) 0.083(4) Uani 1 1 d . . .
H64A H 0.8787 0.5177 0.1162 0.100 Uiso 1 1 calc R . .
C65 C 0.8097(10) 0.6289(6) 0.1253(5) 0.066(3) Uani 1 1 d . . .
H65A H 0.7518 0.6284 0.0991 0.079 Uiso 1 1 calc R . .
C66 C 0.8174(10) 0.6963(6) 0.1526(5) 0.056(3) Uani 1 1 d . . .
C67 C 0.7377(10) 0.7688(5) 0.1443(5) 0.065(3) Uani 1 1 d . . .
H67A H 0.6794 0.7610 0.1180 0.098 Uiso 1 1 calc R . .
H67B H 0.7871 0.8074 0.1255 0.098 Uiso 1 1 calc R . .
H67C H 0.6940 0.7858 0.1837 0.098 Uiso 1 1 calc R . .
C68 C 1.0751(12) 0.6259(6) 0.2431(6) 0.094(4) Uani 1 1 d . . .
H68A H 1.1287 0.5775 0.2410 0.141 Uiso 1 1 calc R . .
H68B H 1.0344 0.6336 0.2848 0.141 Uiso 1 1 calc R . .
H68C H 1.1230 0.6674 0.2299 0.141 Uiso 1 1 calc R . .
C101 C 0.6214(9) 0.5048(5) 0.0577(5) 0.057(3) Uani 1 1 d . . .
H10A H 0.6816 0.5155 0.0820 0.086 Uiso 1 1 calc R . .
H10B H 0.5666 0.5514 0.0517 0.086 Uiso 1 1 calc R . .
H10C H 0.6627 0.4861 0.0183 0.086 Uiso 1 1 calc R . .
C102 C 0.5503(9) 0.4460(5) 0.0901(5) 0.050(3) Uani 1 1 d . . .
C103 C 0.5492(9) 0.3811(5) 0.0596(4) 0.050(3) Uani 1 1 d . . .
H10D H 0.6111 0.3711 0.0257 0.060 Uiso 1 1 calc R . .
C104 C 0.4684(10) 0.3293(6) 0.0728(5) 0.052(3) Uani 1 1 d . . .
C105 C 0.4600(10) 0.2761(6) 0.0234(4) 0.061(3) Uani 1 1 d . . .
H10E H 0.4749 0.2235 0.0384 0.091 Uiso 1 1 calc R . .
H10F H 0.5208 0.2845 -0.0120 0.091 Uiso 1 1 calc R . .
H10G H 0.3790 0.2860 0.0119 0.091 Uiso 1 1 calc R . .
C111 C 0.7562(9) 0.2081(6) 0.1339(5) 0.065(3) Uani 1 1 d . . .
H11D H 0.7732 0.2351 0.0948 0.098 Uiso 1 1 calc R . .
H11E H 0.7584 0.1539 0.1273 0.098 Uiso 1 1 calc R . .
H11F H 0.8175 0.2148 0.1588 0.098 Uiso 1 1 calc R . .
C112 C 0.6305(9) 0.2399(6) 0.1665(4) 0.052(3) Uani 1 1 d . . .
C113 C 0.5467(10) 0.1893(5) 0.1814(4) 0.050(3) Uani 1 1 d . . .
H11G H 0.5614 0.1433 0.1602 0.060 Uiso 1 1 calc R . .
C114 C 0.4422(9) 0.2001(5) 0.2250(4) 0.050(3) Uani 1 1 d . . .
C115 C 0.3849(11) 0.1302(6) 0.2454(5) 0.075(3) Uani 1 1 d . . .
H11H H 0.2968 0.1418 0.2478 0.112 Uiso 1 1 calc R . .
H11I H 0.4045 0.1130 0.2854 0.112 Uiso 1 1 calc R . .
H11J H 0.4160 0.0902 0.2163 0.112 Uiso 1 1 calc R . .
C120 C 0.4784(10) 0.5318(5) 0.1725(5) 0.059(3) Uani 1 1 d . . .
H12A H 0.5605 0.5469 0.1688 0.071 Uiso 1 1 calc R . .
H12B H 0.4458 0.5282 0.2162 0.071 Uiso 1 1 calc R . .
C121 C 0.3980(11) 0.5950(6) 0.1431(5) 0.055(3) Uani 1 1 d . . .
C122 C 0.3097(12) 0.5812(6) 0.1122(5) 0.068(3) Uani 1 1 d . . .
H12C H 0.3009 0.5304 0.1050 0.082 Uiso 1 1 calc R . .
C123 C 0.2313(11) 0.6413(7) 0.0908(5) 0.077(4) Uani 1 1 d . . .
H12D H 0.1693 0.6311 0.0696 0.092 Uiso 1 1 calc R . .
C124 C 0.2447(12) 0.7149(6) 0.1008(5) 0.067(4) Uani 1 1 d . . .
H12E H 0.1913 0.7557 0.0868 0.081 Uiso 1 1 calc R . .
C125 C 0.3342(12) 0.7294(6) 0.1305(5) 0.065(3) Uani 1 1 d . . .
H12F H 0.3431 0.7804 0.1370 0.078 Uiso 1 1 calc R . .
C126 C 0.4132(10) 0.6701(6) 0.1517(5) 0.059(3) Uani 1 1 d . . .
H12G H 0.4765 0.6807 0.1718 0.071 Uiso 1 1 calc R . .
C130 C 0.2907(10) 0.2842(5) 0.1312(4) 0.051(3) Uani 1 1 d . . .
H13B H 0.2528 0.2826 0.1743 0.061 Uiso 1 1 calc R . .
H13C H 0.3209 0.2313 0.1195 0.061 Uiso 1 1 calc R . .
C131 C 0.1939(10) 0.3158(6) 0.0935(4) 0.049(3) Uani 1 1 d . . .
C132 C 0.1200(10) 0.2684(6) 0.0755(5) 0.056(3) Uani 1 1 d . . .
H13D H 0.1315 0.2158 0.0859 0.068 Uiso 1 1 calc R . .
C133 C 0.0279(10) 0.2979(6) 0.0418(5) 0.061(3) Uani 1 1 d . . .
H13E H -0.0219 0.2651 0.0292 0.073 Uiso 1 1 calc R . .
C134 C 0.0103(11) 0.3731(7) 0.0276(5) 0.064(3) Uani 1 1 d . . .
H13F H -0.0524 0.3933 0.0053 0.076 Uiso 1 1 calc R . .
C135 C 0.0830(12) 0.4198(7) 0.0452(5) 0.072(3) Uani 1 1 d . . .
H13G H 0.0703 0.4725 0.0352 0.087 Uiso 1 1 calc R . .
C136 C 0.1759(11) 0.3915(6) 0.0780(5) 0.063(3) Uani 1 1 d . . .
H13H H 0.2264 0.4247 0.0895 0.075 Uiso 1 1 calc R . .
C140 C 0.7146(9) 0.3538(5) 0.1796(4) 0.048(3) Uani 1 1 d . . .
H14A H 0.6848 0.4082 0.1858 0.058 Uiso 1 1 calc R . .
H14B H 0.7625 0.3492 0.1385 0.058 Uiso 1 1 calc R . .
C141 C 0.7962(9) 0.3259(5) 0.2255(4) 0.043(3) Uani 1 1 d . . .
C142 C 0.9160(10) 0.3407(6) 0.2148(5) 0.052(3) Uani 1 1 d . . .
H14C H 0.9445 0.3666 0.1782 0.062 Uiso 1 1 calc R . .
C143 C 0.9933(10) 0.3195(6) 0.2550(6) 0.070(3) Uani 1 1 d . . .
H14D H 1.0740 0.3312 0.2465 0.084 Uiso 1 1 calc R . .
C144 C 0.9537(10) 0.2799(6) 0.3097(5) 0.060(3) Uani 1 1 d . . .
H14E H 1.0080 0.2646 0.3376 0.072 Uiso 1 1 calc R . .
C145 C 0.8356(11) 0.2636(6) 0.3221(5) 0.063(3) Uani 1 1 d . . .
H14F H 0.8070 0.2377 0.3587 0.076 Uiso 1 1 calc R . .
C146 C 0.7586(9) 0.2868(5) 0.2783(5) 0.053(3) Uani 1 1 d . . .
H14G H 0.6780 0.2748 0.2858 0.063 Uiso 1 1 calc R . .
C150 C 0.3104(9) 0.2715(6) 0.3052(5) 0.064(3) Uani 1 1 d . . .
H15D H 0.2670 0.2265 0.3079 0.077 Uiso 1 1 calc R . .
H15E H 0.2500 0.3173 0.3037 0.077 Uiso 1 1 calc R . .
C151 C 0.3690(10) 0.2725(6) 0.3610(5) 0.061(3) Uani 1 1 d . . .
C152 C 0.4729(10) 0.2232(6) 0.3686(5) 0.067(3) Uani 1 1 d . . .
H15F H 0.5096 0.1887 0.3380 0.080 Uiso 1 1 calc R . .
C153 C 0.5218(11) 0.2246(7) 0.4203(6) 0.081(4) Uani 1 1 d . . .
H15G H 0.5908 0.1893 0.4261 0.097 Uiso 1 1 calc R . .
C154 C 0.4737(13) 0.2754(9) 0.4635(6) 0.107(5) Uani 1 1 d . . .
H15H H 0.5110 0.2768 0.4984 0.128 Uiso 1 1 calc R . .
C155 C 0.3710(15) 0.3250(9) 0.4572(6) 0.127(6) Uani 1 1 d . . .
H15I H 0.3372 0.3610 0.4872 0.153 Uiso 1 1 calc R . .
C156 C 0.3179(11) 0.3210(7) 0.4056(6) 0.087(4) Uani 1 1 d . . .
H15J H 0.2445 0.3529 0.4016 0.105 Uiso 1 1 calc R . .
C200 C 0.4786(10) 0.4154(6) 0.2781(5) 0.060(3) Uani 1 1 d D . .
N20 N 0.462(2) 0.4389(12) 0.3281(7) 0.072(2) Uiso 0.448(5) 1 d PDU A -1
C201 C 0.4462(16) 0.4731(9) 0.3831(6) 0.073(2) Uiso 0.448(5) 1 d PGU A -1
C202 C 0.3432(14) 0.5247(9) 0.3999(7) 0.076(2) Uiso 0.448(5) 1 d PGU A -1
C203 C 0.3226(12) 0.5567(8) 0.4565(7) 0.076(3) Uiso 0.448(5) 1 d PGU A -1
H20D H 0.2522 0.5920 0.4679 0.091 Uiso 0.448(5) 1 calc PR A -1
C204 C 0.4050(15) 0.5371(9) 0.4964(6) 0.076(3) Uiso 0.448(5) 1 d PGU A -1
H20E H 0.3910 0.5590 0.5351 0.091 Uiso 0.448(5) 1 calc PR A -1
C205 C 0.5081(14) 0.4855(10) 0.4796(7) 0.075(3) Uiso 0.448(5) 1 d PGU A -1
H20F H 0.5644 0.4721 0.5069 0.089 Uiso 0.448(5) 1 calc PR A -1
C206 C 0.5287(13) 0.4535(8) 0.4230(7) 0.072(2) Uiso 0.448(5) 1 d PGU A -1
C207 C 0.643(2) 0.3970(13) 0.4053(11) 0.072(3) Uiso 0.448(5) 1 d PU A -1
H20G H 0.6206 0.3496 0.3933 0.108 Uiso 0.448(5) 1 calc PR A -1
H20H H 0.6869 0.3868 0.4399 0.108 Uiso 0.448(5) 1 calc PR A -1
H20I H 0.6956 0.4185 0.3712 0.108 Uiso 0.448(5) 1 calc PR A -1
C208 C 0.253(3) 0.5444(16) 0.3635(13) 0.078(2) Uiso 0.448(5) 1 d PU A -1
H20J H 0.1753 0.5585 0.3892 0.117 Uiso 0.448(5) 1 calc PR A -1
H20K H 0.2485 0.5011 0.3394 0.117 Uiso 0.448(5) 1 calc PR A -1
H20L H 0.2737 0.5875 0.3365 0.117 Uiso 0.448(5) 1 calc PR A -1
N30 N 0.5011(17) 0.4626(9) 0.3087(8) 0.074(2) Uiso 0.552(5) 1 d PDU A -2
C301 C 0.5235(13) 0.5339(6) 0.3342(7) 0.080(2) Uiso 0.552(5) 1 d PGU A -2
C302 C 0.4255(10) 0.5888(8) 0.3518(7) 0.082(2) Uiso 0.552(5) 1 d PGDU A -2
C303 C 0.4449(11) 0.6602(7) 0.3669(6) 0.085(3) Uiso 0.552(5) 1 d PGU A -2
H30C H 0.3779 0.6978 0.3790 0.102 Uiso 0.552(5) 1 calc PR A -2
C304 C 0.5624(13) 0.6767(6) 0.3643(6) 0.085(3) Uiso 0.552(5) 1 d PGU A -2
H30D H 0.5757 0.7256 0.3746 0.102 Uiso 0.552(5) 1 calc PR A -2
C305 C 0.6604(9) 0.6218(8) 0.3466(6) 0.081(3) Uiso 0.552(5) 1 d PGU A -2
H30E H 0.7407 0.6331 0.3449 0.097 Uiso 0.552(5) 1 calc PR A -2
C306 C 0.6410(11) 0.5504(7) 0.3316(6) 0.084(2) Uiso 0.552(5) 1 d PGDU A -2
C307 C 0.7603(19) 0.4951(12) 0.3162(10) 0.088(3) Uiso 0.552(5) 1 d PDU A -2
H30F H 0.7685 0.4581 0.3498 0.131 Uiso 0.552(5) 1 calc PR A -2
H30G H 0.8295 0.5238 0.3097 0.131 Uiso 0.552(5) 1 calc PR A -2
H30H H 0.7583 0.4684 0.2793 0.131 Uiso 0.552(5) 1 calc PR A -2
C308 C 0.2951(18) 0.5698(13) 0.3473(11) 0.079(2) Uiso 0.552(5) 1 d PDU A -2
H30I H 0.2345 0.6129 0.3608 0.119 Uiso 0.552(5) 1 calc PR A -2
H30J H 0.2789 0.5249 0.3730 0.119 Uiso 0.552(5) 1 calc PR A -2
H30K H 0.2908 0.5596 0.3051 0.119 Uiso 0.552(5) 1 calc PR A -2
C900 C 1.664(2) 0.9075(15) -0.0234(18) 0.127(6) Uiso 0.50 1 d PDU B -1
H90A H 1.6689 0.8541 -0.0331 0.190 Uiso 0.50 1 calc PR B -1
H90B H 1.6842 0.9108 0.0172 0.190 Uiso 0.50 1 calc PR B -1
H90C H 1.7213 0.9321 -0.0531 0.190 Uiso 0.50 1 calc PR B -1
C901 C 1.541(2) 0.9456(18) -0.025(2) 0.128(5) Uiso 0.50 1 d PDU B -1
H90G H 1.5202 0.9368 -0.0653 0.153 Uiso 0.50 1 calc PR B -1
H90H H 1.4853 0.9196 0.0054 0.153 Uiso 0.50 1 calc PR B -1
O902 O 1.5155(19) 1.0181(10) -0.0161(9) 0.129(5) Uiso 0.50 1 d PDU B -1
C903 C 1.406(3) 1.0597(18) 0.0000(13) 0.129(5) Uiso 0.50 1 d PDU B -1
H90I H 1.3432 1.0314 -0.0104 0.154 Uiso 0.50 1 calc PR B -1
H90J H 1.4035 1.1074 -0.0249 0.154 Uiso 0.50 1 calc PR B -1
C904 C 1.374(3) 1.0791(18) 0.0638(13) 0.128(6) Uiso 0.50 1 d PDU B -1
H90D H 1.2928 1.1088 0.0705 0.192 Uiso 0.50 1 calc PR B -1
H90E H 1.4329 1.1091 0.0746 0.192 Uiso 0.50 1 calc PR B -1
H90F H 1.3733 1.0325 0.0892 0.192 Uiso 0.50 1 calc PR B -1

loop_
_atom_site_aniso_label
_atom_site_aniso_U_11
_atom_site_aniso_U_22
_atom_site_aniso_U_33
_atom_site_aniso_U_23
_atom_site_aniso_U_13
_atom_site_aniso_U_12
Cr1 0.0412(10) 0.0539(10) 0.0445(10) -0.0123(8) -0.0124(8) 0.0041(8)
Cr2 0.0439(10) 0.0510(9) 0.0484(10) -0.0101(8) -0.0152(8) 0.0020(8)
Cl1 0.0406(15) 0.0653(15) 0.0513(15) -0.0149(12) -0.0150(12) 0.0063(12)
Cl2 0.0456(16) 0.0649(16) 0.0739(18) -0.0164(13) -0.0179(14) 0.0082(12)
N1 0.036(5) 0.056(5) 0.048(5) -0.005(4) -0.009(4) 0.007(4)
N2 0.041(5) 0.054(5) 0.043(5) -0.005(4) -0.013(4) -0.008(4)
N3 0.051(6) 0.049(5) 0.044(5) -0.005(4) -0.011(4) -0.005(4)
N4 0.052(5) 0.052(5) 0.041(5) -0.003(4) -0.008(4) 0.001(4)
N5 0.045(5) 0.055(5) 0.049(5) -0.023(4) -0.018(4) 0.003(4)
N6 0.061(6) 0.052(5) 0.058(6) -0.017(4) -0.019(5) 0.000(4)
N7 0.046(5) 0.047(5) 0.050(5) -0.008(4) -0.025(4) 0.000(4)
N8 0.060(6) 0.041(5) 0.042(5) -0.005(4) -0.014(4) -0.002(4)
N9 0.040(5) 0.067(5) 0.045(5) -0.003(4) -0.013(4) -0.003(4)
C1 0.072(8) 0.068(7) 0.058(7) -0.005(6) -0.015(6) -0.010(6)
C2 0.047(6) 0.061(7) 0.042(6) -0.002(5) -0.018(5) -0.012(5)
C3 0.056(7) 0.050(6) 0.038(5) -0.014(5) -0.008(5) -0.008(5)
C4 0.030(6) 0.059(7) 0.049(6) -0.008(5) -0.018(5) -0.008(5)
C5 0.050(7) 0.056(6) 0.066(7) -0.012(5) -0.016(6) -0.002(5)
C11 0.059(7) 0.055(6) 0.066(7) -0.021(5) -0.021(6) -0.002(5)
C12 0.044(7) 0.055(6) 0.047(6) -0.011(5) -0.020(5) 0.005(5)
C13 0.038(6) 0.063(7) 0.048(6) -0.026(5) -0.023(5) 0.007(5)
C14 0.049(6) 0.054(6) 0.035(5) -0.010(5) -0.008(5) -0.001(5)
C15 0.056(7) 0.075(7) 0.062(7) -0.007(6) -0.011(6) -0.007(6)
C20 0.051(7) 0.066(6) 0.037(6) -0.017(5) -0.015(5) 0.000(5)
C21 0.056(8) 0.055(6) 0.042(6) -0.004(5) -0.014(6) -0.006(5)
C22 0.058(7) 0.071(7) 0.046(7) -0.014(5) -0.015(6) 0.001(6)
C23 0.090(11) 0.083(8) 0.050(8) -0.017(6) -0.006(8) -0.014(8)
C24 0.101(11) 0.073(8) 0.035(6) -0.005(5) -0.022(8) -0.014(7)
C25 0.066(8) 0.088(8) 0.074(9) -0.004(7) -0.039(8) -0.004(7)
C26 0.073(9) 0.077(7) 0.038(6) -0.010(5) -0.021(6) 0.000(6)
C30 0.043(6) 0.056(6) 0.038(6) -0.011(5) -0.017(5) -0.006(5)
C31 0.040(7) 0.049(6) 0.049(7) -0.012(5) -0.009(6) 0.004(5)
C32 0.053(7) 0.057(6) 0.053(7) -0.005(5) -0.017(6) 0.003(5)
C33 0.060(8) 0.062(7) 0.051(7) -0.001(5) -0.009(7) -0.006(6)
C34 0.051(8) 0.079(8) 0.055(7) -0.007(6) -0.019(6) 0.007(6)
C35 0.042(7) 0.088(8) 0.069(8) -0.015(7) -0.016(7) -0.003(6)
C36 0.044(7) 0.081(8) 0.051(7) -0.011(6) -0.004(6) -0.003(6)
C40 0.057(7) 0.066(7) 0.045(6) -0.007(5) -0.009(6) -0.009(6)
C41 0.047(7) 0.071(8) 0.038(6) -0.009(6) -0.002(6) -0.009(6)
C42 0.063(9) 0.086(9) 0.059(8) -0.015(7) -0.003(7) -0.019(8)
C43 0.051(9) 0.111(12) 0.076(9) -0.030(8) 0.001(8) -0.022(8)
C44 0.038(8) 0.124(12) 0.076(9) -0.041(9) -0.021(7) -0.004(8)
C45 0.072(10) 0.104(10) 0.049(7) -0.012(7) -0.025(7) 0.021(9)
C46 0.047(7) 0.083(8) 0.053(7) -0.006(6) -0.017(6) -0.004(6)
C50 0.060(7) 0.064(7) 0.057(7) -0.007(6) -0.012(6) -0.010(6)
C51 0.063(8) 0.058(8) 0.061(8) -0.006(6) -0.002(7) 0.001(6)
C52 0.073(9) 0.084(9) 0.083(9) 0.011(8) -0.020(8) -0.001(8)
C53 0.111(12) 0.110(12) 0.084(10) 0.009(9) -0.047(9) 0.002(10)
C54 0.135(16) 0.106(13) 0.087(11) 0.012(10) -0.017(11) 0.049(11)
C55 0.128(15) 0.077(10) 0.112(13) 0.005(10) -0.041(11) -0.002(9)
C56 0.122(12) 0.054(8) 0.089(10) -0.007(7) -0.017(9) 0.003(8)
C60 0.055(7) 0.059(7) 0.039(6) -0.002(5) -0.004(5) 0.013(6)
C61 0.061(8) 0.057(7) 0.065(7) -0.024(6) -0.001(7) 0.000(6)
C62 0.066(8) 0.066(8) 0.090(9) -0.034(7) -0.045(7) 0.017(6)
C63 0.088(10) 0.076(9) 0.129(12) -0.048(8) -0.062(10) 0.016(7)
C64 0.079(9) 0.069(8) 0.113(10) -0.041(7) -0.053(9) 0.008(7)
C65 0.056(7) 0.073(8) 0.080(8) -0.029(6) -0.042(6) 0.001(6)
C66 0.048(7) 0.067(7) 0.059(7) -0.012(6) -0.026(6) -0.008(6)
C67 0.066(8) 0.061(7) 0.076(8) -0.006(6) -0.037(6) -0.003(6)
C68 0.092(10) 0.068(8) 0.125(11) -0.043(7) -0.049(9) 0.035(7)
C101 0.060(7) 0.057(6) 0.066(7) 0.001(5) -0.033(6) -0.018(6)
C102 0.051(7) 0.045(6) 0.061(7) 0.002(5) -0.032(6) -0.004(5)
C103 0.056(7) 0.048(6) 0.047(6) -0.005(5) -0.011(5) -0.011(5)
C104 0.057(7) 0.055(6) 0.046(7) -0.004(5) -0.022(6) -0.002(6)
C105 0.058(7) 0.078(7) 0.052(6) -0.018(6) -0.014(6) -0.014(6)
C111 0.057(7) 0.074(7) 0.055(7) -0.019(5) 0.002(6) 0.013(6)
C112 0.046(7) 0.064(7) 0.045(6) 0.000(5) -0.009(5) -0.002(6)
C113 0.059(7) 0.051(6) 0.044(6) -0.011(5) -0.025(6) -0.001(6)
C114 0.048(7) 0.052(6) 0.055(6) -0.002(5) -0.028(6) -0.004(5)
C115 0.078(9) 0.070(7) 0.083(8) 0.009(6) -0.026(7) -0.022(7)
C120 0.068(8) 0.041(6) 0.075(7) -0.009(5) -0.031(6) -0.005(5)
C121 0.063(8) 0.051(7) 0.056(7) -0.012(5) -0.021(6) -0.006(6)
C122 0.075(9) 0.048(7) 0.087(9) -0.018(6) -0.035(8) -0.001(6)
C123 0.091(10) 0.074(8) 0.070(8) -0.016(6) -0.040(7) 0.012(7)
C124 0.080(10) 0.046(7) 0.070(8) -0.006(6) -0.011(7) 0.011(6)
C125 0.070(9) 0.051(7) 0.077(8) -0.011(6) -0.012(7) -0.010(6)
C126 0.061(7) 0.057(7) 0.062(7) -0.008(6) -0.016(6) -0.011(6)
C130 0.065(8) 0.040(5) 0.053(6) -0.015(5) -0.021(6) -0.005(5)
C131 0.053(7) 0.054(7) 0.041(6) 0.001(5) -0.013(5) 0.001(6)
C132 0.054(7) 0.052(6) 0.067(7) 0.004(6) -0.019(6) -0.010(6)
C133 0.056(8) 0.069(8) 0.066(7) -0.004(6) -0.027(6) -0.017(6)
C134 0.059(8) 0.073(8) 0.067(8) 0.004(6) -0.043(6) -0.006(7)
C135 0.077(9) 0.062(7) 0.084(9) 0.003(7) -0.038(8) -0.003(7)
C136 0.073(8) 0.057(7) 0.069(7) -0.001(6) -0.037(7) -0.014(6)
C140 0.040(6) 0.058(6) 0.052(6) -0.005(5) -0.022(5) -0.007(5)
C141 0.036(6) 0.044(5) 0.053(6) -0.013(5) -0.015(5) -0.005(5)
C142 0.046(7) 0.070(7) 0.050(6) 0.005(5) -0.033(6) -0.018(6)
C143 0.037(7) 0.084(8) 0.087(9) -0.010(7) 0.000(7) -0.008(6)
C144 0.050(8) 0.085(8) 0.051(7) -0.017(6) -0.031(6) -0.001(6)
C145 0.058(8) 0.070(7) 0.068(8) -0.009(6) -0.023(7) -0.012(6)
C146 0.038(6) 0.068(7) 0.058(7) -0.008(6) -0.015(6) -0.017(5)
C150 0.043(7) 0.073(7) 0.070(8) 0.005(6) 0.006(6) -0.005(5)
C151 0.049(7) 0.081(8) 0.049(7) 0.003(6) -0.008(6) 0.002(6)
C152 0.060(8) 0.083(8) 0.051(7) 0.014(6) -0.010(6) 0.010(6)
C153 0.064(8) 0.112(10) 0.058(8) 0.008(7) -0.016(7) 0.026(7)
C154 0.097(11) 0.149(13) 0.070(9) -0.021(9) -0.040(8) 0.035(10)
C155 0.138(14) 0.161(14) 0.063(9) -0.033(9) -0.018(10) 0.064(12)
C156 0.070(9) 0.124(10) 0.058(8) -0.021(7) -0.009(7) 0.025(8)
C200 0.056(7) 0.066(7) 0.061(7) -0.019(6) -0.025(6) 0.005(6)

loop_
_atom_type_symbol
_atom_type_description
_atom_type_scat_dispersion_real
_atom_type_scat_dispersion_imag
_atom_type_scat_source
C C 0.0181 0.0091 'International Tables Vol C Tables 4.2.6.8 and 6.1.1.4'
H H 0.0000 0.0000 'International Tables Vol C Tables 4.2.6.8 and 6.1.1.4'
N N 0.0311 0.0180 'International Tables Vol C Tables 4.2.6.8 and 6.1.1.4'
O O 0.0492 0.0322 'International Tables Vol C Tables 4.2.6.8 and 6.1.1.4'
Cl Cl 0.3639 0.7018 'International Tables Vol C Tables 4.2.6.8 and 6.1.1.4'
Cr Cr -0.1635 2.4439 'International Tables Vol C Tables 4.2.6.8 and 6.1.1.4'

loop_
_geom_angle_atom_site_label_1
_geom_angle_atom_site_label_2
_geom_angle_atom_site_label_3
_geom_angle
N2 Cr1 N3 92.8(3)
N2 Cr1 N4 89.6(3)
N3 Cr1 N4 85.7(3)
N2 Cr1 N1 85.5(3)
N3 Cr1 N1 91.5(3)
N4 Cr1 N1 174.1(3)
N2 Cr1 C60 89.0(3)
N3 Cr1 C60 177.2(3)
N4 Cr1 C60 92.2(3)
N1 Cr1 C60 90.8(3)
N2 Cr1 Cl1 173.3(3)
N3 Cr1 Cl1 93.9(2)
N4 Cr1 Cl1 91.2(2)
N1 Cr1 Cl1 94.1(2)
C60 Cr1 Cl1 84.3(3)
N8 Cr2 N7 92.6(3)
N8 Cr2 N6 89.8(3)
N7 Cr2 N6 86.5(3)
N8 Cr2 N9 86.0(3)
N7 Cr2 N9 90.8(3)
N6 Cr2 N9 174.9(3)
N8 Cr2 C200 91.0(4)
N7 Cr2 C200 175.6(3)
N6 Cr2 C200 91.0(4)
N9 Cr2 C200 92.0(4)
N8 Cr2 Cl2 175.8(3)
N7 Cr2 Cl2 91.6(2)
N6 Cr2 Cl2 90.5(2)
N9 Cr2 Cl2 93.9(2)
C200 Cr2 Cl2 84.9(3)
C2 N1 C20 117.4(8)
C2 N1 Cr1 120.5(6)
C20 N1 Cr1 121.3(6)
C4 N2 C30 118.2(7)
C4 N2 Cr1 119.4(6)
C30 N2 Cr1 121.8(6)
C12 N3 C40 118.0(8)
C12 N3 Cr1 121.5(7)
C40 N3 Cr1 119.7(6)
C14 N4 C50 118.7(7)
C14 N4 Cr1 119.8(6)
C50 N4 Cr1 120.8(6)
C60 N5 C61 176.4(11)
C102 N6 C120 116.9(8)
C102 N6 Cr2 121.7(6)
C120 N6 Cr2 120.8(6)
C104 N7 C130 119.6(8)
C104 N7 Cr2 120.0(7)
C130 N7 Cr2 119.8(6)
C112 N8 C140 118.3(8)
C112 N8 Cr2 120.0(7)
C140 N8 Cr2 121.1(5)
C114 N9 C150 117.9(8)
C114 N9 Cr2 119.3(6)
C150 N9 Cr2 122.2(6)
C2 C1 H1A 109.5
C2 C1 H1B 109.5
H1A C1 H1B 109.5
C2 C1 H1C 109.5
H1A C1 H1C 109.5
H1B C1 H1C 109.5
N1 C2 C3 121.9(8)
N1 C2 C1 121.6(8)
C3 C2 C1 116.5(8)
C4 C3 C2 124.7(9)
C4 C3 H3A 117.7
C2 C3 H3A 117.7
N2 C4 C3 124.0(8)
N2 C4 C5 120.0(8)
C3 C4 C5 116.0(8)
C4 C5 H5A 109.5
C4 C5 H5B 109.5
H5A C5 H5B 109.5
C4 C5 H5C 109.5
H5A C5 H5C 109.5
H5B C5 H5C 109.5
C12 C11 H11A 109.5
C12 C11 H11B 109.5
H11A C11 H11B 109.5
C12 C11 H11C 109.5
H11A C11 H11C 109.5
H11B C11 H11C 109.5
N3 C12 C13 120.3(9)
N3 C12 C11 121.1(9)
C13 C12 C11 118.6(8)
C14 C13 C12 126.2(8)
C14 C13 H13A 116.9
C12 C13 H13A 116.9
N4 C14 C13 123.0(9)
N4 C14 C15 120.2(9)
C13 C14 C15 116.8(8)
C14 C15 H15A 109.5
C14 C15 H15B 109.5
H15A C15 H15B 109.5
C14 C15 H15C 109.5
H15A C15 H15C 109.5
H15B C15 H15C 109.5
N1 C20 C21 116.3(8)
N1 C20 H20A 108.2
C21 C20 H20A 108.2
N1 C20 H20B 108.2
C21 C20 H20B 108.2
H20A C20 H20B 107.4
C26 C21 C22 118.8(10)
C26 C21 C20 121.0(9)
C22 C21 C20 120.0(10)
C23 C22 C21 121.6(12)
C23 C22 H22A 119.2
C21 C22 H22A 119.2
C22 C23 C24 120.1(11)
C22 C23 H23A 120.0
C24 C23 H23A 120.0
C23 C24 C25 120.0(11)
C23 C24 H24A 120.0
C25 C24 H24A 120.0
C24 C25 C26 120.2(12)
C24 C25 H25A 119.9
C26 C25 H25A 119.9
C21 C26 C25 119.3(11)
C21 C26 H26A 120.3
C25 C26 H26A 120.3
N2 C30 C31 116.1(8)
N2 C30 H30A 108.3
C31 C30 H30A 108.3
N2 C30 H30B 108.3
C31 C30 H30B 108.3
H30A C30 H30B 107.4
C32 C31 C36 119.0(11)
C32 C31 C30 122.0(10)
C36 C31 C30 118.9(10)
C31 C32 C33 120.7(11)
C31 C32 H32A 119.7
C33 C32 H32A 119.7
C34 C33 C32 118.7(10)
C34 C33 H33A 120.7
C32 C33 H33A 120.7
C33 C34 C35 121.4(12)
C33 C34 H34A 119.3
C35 C34 H34A 119.3
C34 C35 C36 119.2(11)
C34 C35 H35A 120.4
C36 C35 H35A 120.4
C31 C36 C35 120.9(11)
C31 C36 H36A 119.5
C35 C36 H36A 119.5
N3 C40 C41 113.3(8)
N3 C40 H40A 108.9
C41 C40 H40A 108.9
N3 C40 H40B 108.9
C41 C40 H40B 108.9
H40A C40 H40B 107.7
C46 C41 C42 120.9(11)
C46 C41 C40 120.6(11)
C42 C41 C40 118.3(11)
C41 C42 C43 117.7(12)
C41 C42 H42A 121.2
C43 C42 H42A 121.2
C44 C43 C42 120.5(13)
C44 C43 H43A 119.7
C42 C43 H43A 119.7
C43 C44 C45 120.5(14)
C43 C44 H44A 119.7
C45 C44 H44A 119.7
C44 C45 C46 121.6(13)
C44 C45 H45A 119.2
C46 C45 H45A 119.2
C41 C46 C45 118.7(12)
C41 C46 H46A 120.7
C45 C46 H46A 120.7
N4 C50 C51 115.1(9)
N4 C50 H50A 108.5
C51 C50 H50A 108.5
N4 C50 H50B 108.5
C51 C50 H50B 108.5
H50A C50 H50B 107.5
C56 C51 C52 119.0(12)
C56 C51 C50 118.3(14)
C52 C51 C50 122.7(11)
C53 C52 C51 119.2(13)
C53 C52 H52A 120.4
C51 C52 H52A 120.4
C52 C53 C54 121.0(16)
C52 C53 H53A 119.5
C54 C53 H53A 119.5
C55 C54 C53 120.6(15)
C55 C54 H54A 119.7
C53 C54 H54A 119.7
C54 C55 C56 118.3(16)
C54 C55 H55A 120.8
C56 C55 H55A 120.8
C51 C56 C55 121.8(15)
C51 C56 H56A 119.1
C55 C56 H56A 119.1
N5 C60 Cr1 171.2(9)
C66 C61 C62 124.6(10)
C66 C61 N5 120.3(9)
C62 C61 N5 115.2(11)
C63 C62 C61 116.0(12)
C63 C62 C68 123.1(10)
C61 C62 C68 120.9(10)
C62 C63 C64 121.5(12)
C62 C63 H63A 119.3
C64 C63 H63A 119.3
C63 C64 C65 121.0(11)
C63 C64 H64A 119.5
C65 C64 H64A 119.5
C64 C65 C66 121.3(11)
C64 C65 H65A 119.3
C66 C65 H65A 119.3
C65 C66 C61 115.6(9)
C65 C66 C67 123.9(11)
C61 C66 C67 120.4(10)
C66 C67 H67A 109.5
C66 C67 H67B 109.5
H67A C67 H67B 109.5
C66 C67 H67C 109.5
H67A C67 H67C 109.5
H67B C67 H67C 109.5
C62 C68 H68A 109.5
C62 C68 H68B 109.5
H68A C68 H68B 109.5
C62 C68 H68C 109.5
H68A C68 H68C 109.5
H68B C68 H68C 109.5
C102 C101 H10A 109.5
C102 C101 H10B 109.5
H10A C101 H10B 109.5
C102 C101 H10C 109.5
H10A C101 H10C 109.5
H10B C101 H10C 109.5
N6 C102 C103 120.9(9)
N6 C102 C101 121.9(9)
C103 C102 C101 117.2(9)
C104 C103 C102 127.2(9)
C104 C103 H10D 116.4
C102 C103 H10D 116.4
N7 C104 C103 122.8(9)
N7 C104 C105 119.4(10)
C103 C104 C105 117.7(9)
C104 C105 H10E 109.5
C104 C105 H10F 109.5
H10E C105 H10F 109.5
C104 C105 H10G 109.5
H10E C105 H10G 109.5
H10F C105 H10G 109.5
C112 C111 H11D 109.5
C112 C111 H11E 109.5
H11D C111 H11E 109.5
C112 C111 H11F 109.5
H11D C111 H11F 109.5
H11E C111 H11F 109.5
N8 C112 C113 123.7(8)
N8 C112 C111 119.1(10)
C113 C112 C111 117.0(9)
C112 C113 C114 125.6(9)
C112 C113 H11G 117.2
C114 C113 H11G 117.2
N9 C114 C113 121.9(9)
N9 C114 C115 122.4(9)
C113 C114 C115 115.6(9)
C114 C115 H11H 109.5
C114 C115 H11I 109.5
H11H C115 H11I 109.5
C114 C115 H11J 109.5
H11H C115 H11J 109.5
H11I C115 H11J 109.5
N6 C120 C121 116.3(9)
N6 C120 H12A 108.2
C121 C120 H12A 108.2
N6 C120 H12B 108.2
C121 C120 H12B 108.2
H12A C120 H12B 107.4
C122 C121 C126 119.3(10)
C122 C121 C120 123.0(10)
C126 C121 C120 117.6(11)
C121 C122 C123 120.7(11)
C121 C122 H12C 119.7
C123 C122 H12C 119.7
C124 C123 C122 119.7(13)
C124 C123 H12D 120.2
C122 C123 H12D 120.2
C125 C124 C123 120.1(11)
C125 C124 H12E 119.9
C123 C124 H12E 119.9
C124 C125 C126 120.8(11)
C124 C125 H12F 119.6
C126 C125 H12F 119.6
C125 C126 C121 119.4(12)
C125 C126 H12G 120.3
C121 C126 H12G 120.3
N7 C130 C131 115.4(8)
N7 C130 H13B 108.4
C131 C130 H13B 108.4
N7 C130 H13C 108.4
C131 C130 H13C 108.4
H13B C130 H13C 107.5
C136 C131 C132 118.9(10)
C136 C131 C130 120.9(11)
C132 C131 C130 120.1(9)
C131 C132 C133 120.3(10)
C131 C132 H13D 119.8
C133 C132 H13D 119.8
C134 C133 C132 120.0(11)
C134 C133 H13E 120.0
C132 C133 H13E 120.0
C133 C134 C135 119.8(11)
C133 C134 H13F 120.1
C135 C134 H13F 120.1
C134 C135 C136 121.1(11)
C134 C135 H13G 119.4
C136 C135 H13G 119.4
C131 C136 C135 119.9(11)
C131 C136 H13H 120.0
C135 C136 H13H 120.0
N8 C140 C141 113.4(8)
N8 C140 H14A 108.9
C141 C140 H14A 108.9
N8 C140 H14B 108.9
C141 C140 H14B 108.9
H14A C140 H14B 107.7
C146 C141 C142 117.5(10)
C146 C141 C140 123.4(9)
C142 C141 C140 119.1(9)
C143 C142 C141 122.2(10)
C143 C142 H14C 118.9
C141 C142 H14C 118.9
C142 C143 C144 120.1(11)
C142 C143 H14D 120.0
C144 C143 H14D 120.0
C145 C144 C143 119.7(11)
C145 C144 H14E 120.1
C143 C144 H14E 120.1
C144 C145 C146 117.9(10)
C144 C145 H14F 121.0
C146 C145 H14F 121.0
C141 C146 C145 122.5(10)
C141 C146 H14G 118.7
C145 C146 H14G 118.7
N9 C150 C151 112.3(9)
N9 C150 H15D 109.1
C151 C150 H15D 109.1
N9 C150 H15E 109.1
C151 C150 H15E 109.1
H15D C150 H15E 107.9
C156 C151 C152 118.9(12)
C156 C151 C150 119.6(10)
C152 C151 C150 121.4(10)
C153 C152 C151 119.8(11)
C153 C152 H15F 120.1
C151 C152 H15F 120.1
C154 C153 C152 121.0(11)
C154 C153 H15G 119.5
C152 C153 H15G 119.5
C153 C154 C155 120.5(13)
C153 C154 H15H 119.8
C155 C154 H15H 119.8
C154 C155 C156 118.3(12)
C154 C155 H15I 120.9
C156 C155 H15I 120.9
C151 C156 C155 121.3(12)
C151 C156 H15J 119.3
C155 C156 H15J 119.3
N20 C200 N30 35.5(11)
N20 C200 Cr2 158.3(15)
N30 C200 Cr2 158.7(12)
C200 N20 C201 174(2)
N20 C201 C202 119.2(15)
N20 C201 C206 120.7(15)
C202 C201 C206 120.0
C203 C202 C201 120.0
C203 C202 C208 116.6(16)
C201 C202 C208 123.3(16)
C204 C203 C202 120.0
C204 C203 H20D 120.0
C202 C203 H20D 120.0
C203 C204 C205 120.0
C203 C204 H20E 120.0
C205 C204 H20E 120.0
C206 C205 C204 120.0
C206 C205 H20F 120.0
C204 C205 H20F 120.0
C205 C206 C201 120.0
C205 C206 C207 119.2(15)
C201 C206 C207 120.8(15)
C206 C207 H20G 109.5
C206 C207 H20H 109.5
H20G C207 H20H 109.5
C206 C207 H20I 109.5
H20G C207 H20I 109.5
H20H C207 H20I 109.5
C202 C208 H20J 109.5
C202 C208 H20K 109.5
H20J C208 H20K 109.5
C202 C208 H20L 109.5
H20J C208 H20L 109.5
H20K C208 H20L 109.5
C200 N30 C301 166.2(18)
C302 C301 C306 120.0
C302 C301 N30 118.7(12)
C306 C301 N30 120.5(12)
C301 C302 C303 120.0
C301 C302 C308 117.6(13)
C303 C302 C308 122.0(12)
C304 C303 C302 120.0
C304 C303 H30C 120.0
C302 C303 H30C 120.0
C303 C304 C305 120.0
C303 C304 H30D 120.0
C305 C304 H30D 120.0
C306 C305 C304 120.0
C306 C305 H30E 120.0
C304 C305 H30E 120.0
C305 C306 C301 120.0
C305 C306 C307 113.0(13)
C301 C306 C307 126.9(13)
C306 C307 H30F 109.5
C306 C307 H30G 109.5
H30F C307 H30G 109.5
C306 C307 H30H 109.5
H30F C307 H30H 109.5
H30G C307 H30H 109.5
C302 C308 H30I 109.5
C302 C308 H30J 109.5
H30I C308 H30J 109.5
C302 C308 H30K 109.5
H30I C308 H30K 109.5
H30J C308 H30K 109.5
C901 C900 H90A 109.5
C901 C900 H90B 109.5
H90A C900 H90B 109.5
C901 C900 H90C 109.5
H90A C900 H90C 109.5
H90B C900 H90C 109.5
O902 C901 C900 120(3)
O902 C901 H90G 107.4
C900 C901 H90G 107.4
O902 C901 H90H 107.4
C900 C901 H90H 107.4
H90G C901 H90H 106.9
C901 O902 C903 129(3)
O902 C903 C904 116(3)
O902 C903 H90I 108.2
C904 C903 H90I 108.2
O902 C903 H90J 108.2
C904 C903 H90J 108.2
H90I C903 H90J 107.4
C903 C904 H90D 109.5
C903 C904 H90E 109.5
H90D C904 H90E 109.5
C903 C904 H90F 109.5
H90D C904 H90F 109.5
H90E C904 H90F 109.5

loop_
_geom_bond_atom_site_label_1
_geom_bond_atom_site_label_2
_geom_bond_distance
Cr1 N2 2.014(8)
Cr1 N3 2.021(8)
Cr1 N4 2.041(7)
Cr1 N1 2.050(7)
Cr1 C60 2.141(13)
Cr1 Cl1 2.365(3)
Cr2 N8 2.012(8)
Cr2 N7 2.017(8)
Cr2 N6 2.023(8)
Cr2 N9 2.055(8)
Cr2 C200 2.129(12)
Cr2 Cl2 2.356(3)
N1 C2 1.345(11)
N1 C20 1.461(10)
N2 C4 1.335(11)
N2 C30 1.462(11)
N3 C12 1.337(11)
N3 C40 1.464(12)
N4 C14 1.334(10)
N4 C50 1.480(12)
N5 C60 1.137(12)
N5 C61 1.425(14)
N6 C102 1.352(12)
N6 C120 1.489(11)
N7 C104 1.336(12)
N7 C130 1.465(12)
N8 C112 1.340(12)
N8 C140 1.467(12)
N9 C114 1.366(11)
N9 C150 1.470(11)
C1 C2 1.514(13)
C1 H1A 0.9800
C1 H1B 0.9800
C1 H1C 0.9800
C2 C3 1.411(12)
C3 C4 1.385(12)
C3 H3A 0.9500
C4 C5 1.528(12)
C5 H5A 0.9800
C5 H5B 0.9800
C5 H5C 0.9800
C11 C12 1.497(13)
C11 H11A 0.9800
C11 H11B 0.9800
C11 H11C 0.9800
C12 C13 1.420(13)
C13 C14 1.373(13)
C13 H13A 0.9500
C14 C15 1.506(13)
C15 H15A 0.9800
C15 H15B 0.9800
C15 H15C 0.9800
C20 C21 1.521(14)
C20 H20A 0.9900
C20 H20B 0.9900
C21 C26 1.365(14)
C21 C22 1.399(13)
C22 C23 1.360(15)
C22 H22A 0.9500
C23 C24 1.361(16)
C23 H23A 0.9500
C24 C25 1.378(15)
C24 H24A 0.9500
C25 C26 1.413(15)
C25 H25A 0.9500
C26 H26A 0.9500
C30 C31 1.515(14)
C30 H30A 0.9900
C30 H30B 0.9900
C31 C32 1.372(13)
C31 C36 1.383(14)
C32 C33 1.411(15)
C32 H32A 0.9500
C33 C34 1.368(14)
C33 H33A 0.9500
C34 C35 1.373(14)
C34 H34A 0.9500
C35 C36 1.389(15)
C35 H35A 0.9500
C36 H36A 0.9500
C40 C41 1.554(15)
C40 H40A 0.9900
C40 H40B 0.9900
C41 C46 1.369(13)
C41 C42 1.388(15)
C42 C43 1.444(17)
C42 H42A 0.9500
C43 C44 1.336(17)
C43 H43A 0.9500
C44 C45 1.350(17)
C44 H44A 0.9500
C45 C46 1.405(16)
C45 H45A 0.9500
C46 H46A 0.9500
C50 C51 1.506(15)
C50 H50A 0.9900
C50 H50B 0.9900
C51 C56 1.375(15)
C51 C52 1.394(17)
C52 C53 1.375(17)
C52 H52A 0.9500
C53 C54 1.39(2)
C53 H53A 0.9500
C54 C55 1.36(2)
C54 H54A 0.9500
C55 C56 1.404(19)
C55 H55A 0.9500
C56 H56A 0.9500
C61 C66 1.413(15)
C61 C62 1.421(14)
C62 C63 1.382(16)
C62 C68 1.473(16)
C63 C64 1.388(17)
C63 H63A 0.9500
C64 C65 1.389(14)
C64 H64A 0.9500
C65 C66 1.397(14)
C65 H65A 0.9500
C66 C67 1.488(13)
C67 H67A 0.9800
C67 H67B 0.9800
C67 H67C 0.9800
C68 H68A 0.9800
C68 H68B 0.9800
C68 H68C 0.9800
C101 C102 1.494(13)
C101 H10A 0.9800
C101 H10B 0.9800
C101 H10C 0.9800
C102 C103 1.377(13)
C103 C104 1.376(13)
C103 H10D 0.9500
C104 C105 1.518(14)
C105 H10E 0.9800
C105 H10F 0.9800
C105 H10G 0.9800
C111 C112 1.532(12)
C111 H11D 0.9800
C111 H11E 0.9800
C111 H11F 0.9800
C112 C113 1.387(14)
C113 C114 1.399(13)
C113 H11G 0.9500
C114 C115 1.498(13)
C115 H11H 0.9800
C115 H11I 0.9800
C115 H11J 0.9800
C120 C121 1.533(14)
C120 H12A 0.9900
C120 H12B 0.9900
C121 C122 1.359(15)
C121 C126 1.402(14)
C122 C123 1.404(14)
C122 H12C 0.9500
C123 C124 1.376(15)
C123 H12D 0.9500
C124 C125 1.358(16)
C124 H12E 0.9500
C125 C126 1.397(14)
C125 H12F 0.9500
C126 H12G 0.9500
C130 C131 1.517(14)
C130 H13B 0.9900
C130 H13C 0.9900
C131 C136 1.369(13)
C131 C132 1.385(14)
C132 C133 1.408(14)
C132 H13D 0.9500
C133 C134 1.356(14)
C133 H13E 0.9500
C134 C135 1.363(16)
C134 H13F 0.9500
C135 C136 1.398(15)
C135 H13G 0.9500
C136 H13H 0.9500
C140 C141 1.509(13)
C140 H14A 0.9900
C140 H14B 0.9900
C141 C146 1.376(12)
C141 C142 1.394(13)
C142 C143 1.356(15)
C142 H14C 0.9500
C143 C144 1.418(14)
C143 H14D 0.9500
C144 C145 1.385(14)
C144 H14E 0.9500
C145 C146 1.421(14)
C145 H14F 0.9500
C146 H14G 0.9500
C150 C151 1.508(15)
C150 H15D 0.9900
C150 H15E 0.9900
C151 C156 1.358(14)
C151 C152 1.390(14)
C152 C153 1.364(16)
C152 H15F 0.9500
C153 C154 1.355(16)
C153 H15G 0.9500
C154 C155 1.376(17)
C154 H15H 0.9500
C155 C156 1.396(19)
C155 H15I 0.9500
C156 H15J 0.9500
C200 N20 1.193(13)
C200 N30 1.193(13)
N20 C201 1.379(18)
C201 C202 1.3900
C201 C206 1.3900
C202 C203 1.3900
C202 C208 1.40(3)
C203 C204 1.3900
C203 H20D 0.9500
C204 C205 1.3900
C204 H20E 0.9500
C205 C206 1.3900
C205 H20F 0.9500
C206 C207 1.53(2)
C207 H20G 0.9800
C207 H20H 0.9800
C207 H20I 0.9800
C208 H20J 0.9800
C208 H20K 0.9800
C208 H20L 0.9800
N30 C301 1.490(17)
C301 C302 1.3900
C301 C306 1.3900
C302 C303 1.3900
C302 C308 1.577(19)
C303 C304 1.3900
C303 H30C 0.9500
C304 C305 1.3900
C304 H30D 0.9500
C305 C306 1.3900
C305 H30E 0.9500
C306 C307 1.554(18)
C307 H30F 0.9800
C307 H30G 0.9800
C307 H30H 0.9800
C308 H30I 0.9800
C308 H30J 0.9800
C308 H30K 0.9800
C900 C901 1.47(2)
C900 H90A 0.9800
C900 H90B 0.9800
C900 H90C 0.9800
C901 O902 1.30(4)
C901 H90G 0.9900
C901 H90H 0.9900
O902 C903 1.35(3)
C903 C904 1.47(2)
C903 H90I 0.9900
C903 H90J 0.9900
C904 H90D 0.9800
C904 H90E 0.9800
C904 H90F 0.9800

loop_
_geom_torsion_atom_site_label_1
_geom_torsion_atom_site_label_2
_geom_torsion_atom_site_label_3
_geom_torsion_atom_site_label_4
_geom_torsion
N2 Cr1 N1 C2 44.6(8)
N3 Cr1 N1 C2 -48.1(8)
N4 Cr1 N1 C2 12(4)
C60 Cr1 N1 C2 133.5(8)
Cl1 Cr1 N1 C2 -142.1(7)
N2 Cr1 N1 C20 -146.4(7)
N3 Cr1 N1 C20 120.9(7)
N4 Cr1 N1 C20 -179(100)
C60 Cr1 N1 C20 -57.5(7)
Cl1 Cr1 N1 C20 26.9(7)
N3 Cr1 N2 C4 44.4(7)
N4 Cr1 N2 C4 130.0(7)
N1 Cr1 N2 C4 -46.8(7)
C60 Cr1 N2 C4 -137.8(7)
Cl1 Cr1 N2 C4 -133.3(19)
N3 Cr1 N2 C30 -126.4(7)
N4 Cr1 N2 C30 -40.7(7)
N1 Cr1 N2 C30 142.4(7)
C60 Cr1 N2 C30 51.5(7)
Cl1 Cr1 N2 C30 56(2)
N2 Cr1 N3 C12 44.0(7)
N4 Cr1 N3 C12 -45.4(7)
N1 Cr1 N3 C12 129.5(7)
C60 Cr1 N3 C12 -85(7)
Cl1 Cr1 N3 C12 -136.3(6)
N2 Cr1 N3 C40 -125.8(7)
N4 Cr1 N3 C40 144.8(7)
N1 Cr1 N3 C40 -40.3(7)
C60 Cr1 N3 C40 106(7)
Cl1 Cr1 N3 C40 53.9(6)
N2 Cr1 N4 C14 -48.7(8)
N3 Cr1 N4 C14 44.1(8)
N1 Cr1 N4 C14 -17(4)
C60 Cr1 N4 C14 -137.6(8)
Cl1 Cr1 N4 C14 138.0(7)
N2 Cr1 N4 C50 122.5(8)
N3 Cr1 N4 C50 -144.7(8)
N1 Cr1 N4 C50 154(3)
C60 Cr1 N4 C50 33.5(8)
Cl1 Cr1 N4 C50 -50.9(7)
N8 Cr2 N6 C102 51.8(8)
N7 Cr2 N6 C102 -40.8(8)
N9 Cr2 N6 C102 17(4)
C200 Cr2 N6 C102 142.8(8)
Cl2 Cr2 N6 C102 -132.4(8)
N8 Cr2 N6 C120 -119.7(8)
N7 Cr2 N6 C120 147.7(7)
N9 Cr2 N6 C120 -154(4)
C200 Cr2 N6 C120 -28.7(8)
Cl2 Cr2 N6 C120 56.2(7)
N8 Cr2 N7 C104 -46.2(7)
N6 Cr2 N7 C104 43.4(7)
N9 Cr2 N7 C104 -132.2(7)
C200 Cr2 N7 C104 98(5)
Cl2 Cr2 N7 C104 133.8(6)
N8 Cr2 N7 C130 124.4(6)
N6 Cr2 N7 C130 -146.0(6)
N9 Cr2 N7 C130 38.4(6)
C200 Cr2 N7 C130 -91(5)
Cl2 Cr2 N7 C130 -55.6(6)
N7 Cr2 N8 C112 -45.2(7)
N6 Cr2 N8 C112 -131.6(7)
N9 Cr2 N8 C112 45.5(7)
C200 Cr2 N8 C112 137.4(7)
Cl2 Cr2 N8 C112 134(3)
N7 Cr2 N8 C140 125.5(7)
N6 Cr2 N8 C140 39.1(7)
N9 Cr2 N8 C140 -143.8(7)
C200 Cr2 N8 C140 -51.9(7)
Cl2 Cr2 N8 C140 -55(4)
N8 Cr2 N9 C114 -45.3(7)
N7 Cr2 N9 C114 47.3(7)
N6 Cr2 N9 C114 -11(4)
C200 Cr2 N9 C114 -136.1(7)
Cl2 Cr2 N9 C114 138.9(7)
N8 Cr2 N9 C150 144.0(8)
N7 Cr2 N9 C150 -123.5(8)
N6 Cr2 N9 C150 179(100)
C200 Cr2 N9 C150 53.2(8)
Cl2 Cr2 N9 C150 -31.8(8)
C20 N1 C2 C3 168.3(9)
Cr1 N1 C2 C3 -22.2(13)
C20 N1 C2 C1 -10.0(14)
Cr1 N1 C2 C1 159.4(8)
N1 C2 C3 C4 -16.2(15)
C1 C2 C3 C4 162.2(10)
C30 N2 C4 C3 -161.0(9)
Cr1 N2 C4 C3 27.9(12)
C30 N2 C4 C5 16.8(13)
Cr1 N2 C4 C5 -154.3(7)
C2 C3 C4 N2 13.5(16)
C2 C3 C4 C5 -164.4(9)
C40 N3 C12 C13 -166.1(9)
Cr1 N3 C12 C13 24.0(11)
C40 N3 C12 C11 12.6(13)
Cr1 N3 C12 C11 -157.3(7)
N3 C12 C13 C14 17.8(15)
C11 C12 C13 C14 -160.9(9)
C50 N4 C14 C13 166.4(9)
Cr1 N4 C14 C13 -22.3(13)
C50 N4 C14 C15 -14.3(14)
Cr1 N4 C14 C15 157.0(7)
C12 C13 C14 N4 -18.5(16)
C12 C13 C14 C15 162.2(9)
C2 N1 C20 C21 -71.2(12)
Cr1 N1 C20 C21 119.5(8)
N1 C20 C21 C26 -30.8(13)
N1 C20 C21 C22 153.8(9)
C26 C21 C22 C23 -0.5(15)
C20 C21 C22 C23 175.0(9)
C21 C22 C23 C24 0.5(16)
C22 C23 C24 C25 -0.7(17)
C23 C24 C25 C26 0.8(17)
C22 C21 C26 C25 0.6(15)
C20 C21 C26 C25 -174.8(9)
C24 C25 C26 C21 -0.8(16)
C4 N2 C30 C31 69.5(10)
Cr1 N2 C30 C31 -119.6(7)
N2 C30 C31 C32 -0.9(12)
N2 C30 C31 C36 178.2(8)
C36 C31 C32 C33 -1.1(13)
C30 C31 C32 C33 178.0(8)
C31 C32 C33 C34 0.0(14)
C32 C33 C34 C35 1.1(14)
C33 C34 C35 C36 -1.2(15)
C32 C31 C36 C35 1.0(13)
C30 C31 C36 C35 -178.0(8)
C34 C35 C36 C31 0.1(15)
C12 N3 C40 C41 72.1(10)
Cr1 N3 C40 C41 -117.8(7)
N3 C40 C41 C46 38.0(11)
N3 C40 C41 C42 -146.7(8)
C46 C41 C42 C43 2.2(14)
C40 C41 C42 C43 -173.1(8)
C41 C42 C43 C44 -2.7(15)
C42 C43 C44 C45 1.3(17)
C43 C44 C45 C46 0.7(17)
C42 C41 C46 C45 -0.4(14)
C40 C41 C46 C45 174.9(8)
C44 C45 C46 C41 -1.2(15)
C14 N4 C50 C51 -60.3(12)
Cr1 N4 C50 C51 128.4(8)
N4 C50 C51 C56 159.2(9)
N4 C50 C51 C52 -22.9(14)
C56 C51 C52 C53 -2.1(17)
C50 C51 C52 C53 180.0(10)
C51 C52 C53 C54 -1.3(19)
C52 C53 C54 C55 2(2)
C53 C54 C55 C56 0(2)
C52 C51 C56 C55 4.6(17)
C50 C51 C56 C55 -177.4(11)
C54 C55 C56 C51 -4(2)
C61 N5 C60 Cr1 10(21)
N2 Cr1 C60 N5 -159(6)
N3 Cr1 C60 N5 -30(11)
N4 Cr1 C60 N5 -69(6)
N1 Cr1 C60 N5 116(6)
Cl1 Cr1 C60 N5 22(6)
C60 N5 C61 C66 169(16)
C60 N5 C61 C62 -11(17)
C66 C61 C62 C63 -0.5(17)
N5 C61 C62 C63 179.5(11)
C66 C61 C62 C68 178.5(11)
N5 C61 C62 C68 -1.5(16)
C61 C62 C63 C64 1(2)
C68 C62 C63 C64 -178.0(13)
C62 C63 C64 C65 -1(2)
C63 C64 C65 C66 0.9(19)
C64 C65 C66 C61 -0.4(16)
C64 C65 C66 C67 -178.6(11)
C62 C61 C66 C65 0.2(16)
N5 C61 C66 C65 -179.8(9)
C62 C61 C66 C67 178.5(10)
N5 C61 C66 C67 -1.5(15)
C120 N6 C102 C103 -169.5(9)
Cr2 N6 C102 C103 18.8(13)
C120 N6 C102 C101 11.4(13)
Cr2 N6 C102 C101 -160.4(7)
N6 C102 C103 C104 18.8(16)
C101 C102 C103 C104 -162.1(10)
C130 N7 C104 C103 164.3(9)
Cr2 N7 C104 C103 -25.1(12)
C130 N7 C104 C105 -12.7(12)
Cr2 N7 C104 C105 157.9(7)
C102 C103 C104 N7 -15.3(16)
C102 C103 C104 C105 161.8(10)
C140 N8 C112 C113 163.5(9)
Cr2 N8 C112 C113 -25.5(13)
C140 N8 C112 C111 -11.0(13)
Cr2 N8 C112 C111 160.0(7)
N8 C112 C113 C114 -14.0(16)
C111 C112 C113 C114 160.7(9)
C150 N9 C114 C113 -163.8(9)
Cr2 N9 C114 C113 25.0(12)
C150 N9 C114 C115 13.0(14)
Cr2 N9 C114 C115 -158.1(8)
C112 C113 C114 N9 13.6(15)
C112 C113 C114 C115 -163.5(10)
C102 N6 C120 C121 67.5(12)
Cr2 N6 C120 C121 -120.7(8)
N6 C120 C121 C122 22.7(15)
N6 C120 C121 C126 -160.8(9)
C126 C121 C122 C123 -2.2(16)
C120 C121 C122 C123 174.2(10)
C121 C122 C123 C124 0.6(17)
C122 C123 C124 C125 0.7(17)
C123 C124 C125 C126 -0.4(16)
C124 C125 C126 C121 -1.2(15)
C122 C121 C126 C125 2.5(15)
C120 C121 C126 C125 -174.1(9)
C104 N7 C130 C131 -65.3(10)
Cr2 N7 C130 C131 124.0(7)
N7 C130 C131 C136 -27.6(12)
N7 C130 C131 C132 154.1(8)
C136 C131 C132 C133 0.0(14)
C130 C131 C132 C133 178.3(9)
C131 C132 C133 C134 -0.8(15)
C132 C133 C134 C135 0.8(16)
C133 C134 C135 C136 0.0(17)
C132 C131 C136 C135 0.8(15)
C130 C131 C136 C135 -177.5(9)
C134 C135 C136 C131 -0.9(17)
C112 N8 C140 C141 -69.1(10)
Cr2 N8 C140 C141 120.0(7)
N8 C140 C141 C146 -22.4(12)
N8 C140 C141 C142 158.3(8)
C146 C141 C142 C143 -1.5(14)
C140 C141 C142 C143 177.8(9)
C141 C142 C143 C144 0.9(16)
C142 C143 C144 C145 -0.6(15)
C143 C144 C145 C146 0.9(15)
C142 C141 C146 C145 1.9(14)
C140 C141 C146 C145 -177.5(9)
C144 C145 C146 C141 -1.6(14)
C114 N9 C150 C151 95.8(11)
Cr2 N9 C150 C151 -93.4(9)
N9 C150 C151 C156 135.6(11)
N9 C150 C151 C152 -46.3(14)
C156 C151 C152 C153 -0.3(17)
C150 C151 C152 C153 -178.5(11)
C151 C152 C153 C154 -2.6(19)
C152 C153 C154 C155 3(2)
C153 C154 C155 C156 1(2)
C152 C151 C156 C155 3(2)
C150 C151 C156 C155 -178.4(13)
C154 C155 C156 C151 -4(2)
N8 Cr2 C200 N20 -144(4)
N7 Cr2 C200 N20 72(7)
N6 Cr2 C200 N20 126(4)
N9 Cr2 C200 N20 -58(4)
Cl2 Cr2 C200 N20 36(3)
N8 Cr2 C200 N30 103(3)
N7 Cr2 C200 N30 -41(7)
N6 Cr2 C200 N30 14(3)
N9 Cr2 C200 N30 -171(3)
Cl2 Cr2 C200 N30 -77(3)
N30 C200 N20 C201 20(20)
Cr2 C200 N20 C201 -125(21)
C200 N20 C201 C202 77(22)
C200 N20 C201 C206 -106(21)
N20 C201 C202 C203 176.6(18)
C206 C201 C202 C203 0.0
N20 C201 C202 C208 0(2)
C206 C201 C202 C208 -177(2)
C201 C202 C203 C204 0.0
C208 C202 C203 C204 177.0(19)
C202 C203 C204 C205 0.0
C203 C204 C205 C206 0.0
C204 C205 C206 C201 0.0
C204 C205 C206 C207 179.6(16)
N20 C201 C206 C205 -176.6(18)
C202 C201 C206 C205 0.0
N20 C201 C206 C207 4(2)
C202 C201 C206 C207 -179.6(17)
N20 C200 N30 C301 -137(9)
Cr2 C200 N30 C301 7(10)
C200 N30 C301 C302 72(8)
C200 N30 C301 C306 -98(7)
C306 C301 C302 C303 0.0
N30 C301 C302 C303 -170.1(14)
C306 C301 C302 C308 173.7(15)
N30 C301 C302 C308 3.5(16)
C301 C302 C303 C304 0.0
C308 C302 C303 C304 -173.4(15)
C302 C303 C304 C305 0.0
C303 C304 C305 C306 0.0
C304 C305 C306 C301 0.0
C304 C305 C306 C307 -177.0(14)
C302 C301 C306 C305 0.0
N30 C301 C306 C305 170.0(15)
C302 C301 C306 C307 176.6(16)
N30 C301 C306 C307 -13.5(18)
C900 C901 O902 C903 -161(3)
C901 O902 C903 C904 101(4)
